data_7245791
loop_
_publ_author_name
'Qin, Shu-Qin'
'Xu, Wei'
'Ye, Wen-Cai'
'Jiang, Ren-Wang'

_publ_section_title
;
 Structure determination of liquid molecules by encapsulation in an
 aromatic cavity with hydrogen bonding and enhanced C--H&#x22EF;\p
 interactions
;
_journal_name_full CrystEngComm
_journal_paper_doi 10.1039/D2CE01033J
_journal_year 2022
_chemical_formula_moiety 'C10 H6 O6 S2, 2(C6 H7.5 O), 2(C H6 N3)'
_chemical_formula_sum 'C24 H33 N6 O8 S2'
_chemical_formula_weight 597.68
_space_group_crystal_system orthorhombic
_space_group_IT_number 61
_space_group_name_Hall '-P 2ac 2ab'
_space_group_name_H-M_alt 'P b c a'
_atom_sites_solution_hydrogens mixed
_atom_sites_solution_primary dual
_audit_creation_date 2021-12-27
_audit_creation_method
;
Olex2 1.3-alpha
(compiled 2020.11.12 svn.r5f609507 for OlexSys, GUI svn.r6408)
;
_audit_update_record
;
2022-05-23 deposited with the CCDC.	2022-11-09 downloaded from the CCDC.
;
_cell_angle_alpha 90
_cell_angle_beta 90
_cell_angle_gamma 90
_cell_formula_units_Z 4
_cell_length_a 13.0361(3)
_cell_length_b 12.2207(2)
_cell_length_c 19.6245(4)
_cell_measurement_reflns_used 3744
_cell_measurement_temperature 150.00(10)
_cell_measurement_theta_max 73.6880
_cell_measurement_theta_min 5.4290
_cell_volume 3126.38(11)
_computing_cell_refinement 'CrysAlisPro 1.171.38.43f (Rigaku OD, 2015)'
_computing_data_collection 'CrysAlisPro 1.171.38.43f (Rigaku OD, 2015)'
_computing_data_reduction 'CrysAlisPro 1.171.38.43f (Rigaku OD, 2015)'
_computing_molecular_graphics 'Olex2 1.3-alpha (Dolomanov et al., 2009)'
_computing_publication_material 'Olex2 1.3-alpha (Dolomanov et al., 2009)'
_computing_structure_refinement 'SHELXL 2018/3 (Sheldrick, 2015)'
_computing_structure_solution 'SHELXT 2018/2 (Sheldrick, 2018)'
_diffrn_ambient_environment N~2~
_diffrn_ambient_temperature 150.00(10)
_diffrn_detector 'CCD plate'
_diffrn_detector_area_resol_mean 5.2684
_diffrn_detector_type AtlasS2
_diffrn_measured_fraction_theta_full 0.991
_diffrn_measured_fraction_theta_max 0.991
_diffrn_measurement_details
;
List of Runs (angles in degrees, time in seconds):

  # Type    Start    End  Width  t~exp~   \w     \q     \k     \f   Frames
#--------------------------------------------------------------------------
  1  \w      1.00  42.00   1.00    1.00    --   40.73 -99.00 -30.00   41
  2  \w     35.00 108.00   1.00    2.00    --  107.58 -94.00  30.00   73
  3  \w     34.00 122.00   1.00    2.00    --  107.58-125.00 -30.00   88
  4  \w     85.00 156.00   1.00    2.00    --  107.58  45.00 -30.00   71
  5  \w    130.00 165.00   1.00    2.00    --  107.58 120.00-134.00   35
  6  \w    109.00 158.00   1.00    2.00    --  107.58 125.00 -30.00   49
  7  \w     75.00 113.00   1.00    1.00    --   40.73  57.00-180.00   38
  8  \w    -95.00  -2.00   1.00    1.00    --  -40.73 125.00 150.00   93
;
_diffrn_measurement_device 'four-circle diffractometer'
_diffrn_measurement_device_type 'SuperNova, Dual, Cu at zero, AtlasS2'
_diffrn_measurement_method '\w scans'
_diffrn_orient_matrix_type 'CrysAlisPro convention (1999,Acta A55,543-557)'
_diffrn_orient_matrix_UB_11 -0.0017977000
_diffrn_orient_matrix_UB_12 -0.1249098000
_diffrn_orient_matrix_UB_13 0.0105443000
_diffrn_orient_matrix_UB_21 -0.0978768000
_diffrn_orient_matrix_UB_22 -0.0079507000
_diffrn_orient_matrix_UB_23 -0.0436517000
_diffrn_orient_matrix_UB_31 0.0661269000
_diffrn_orient_matrix_UB_32 -0.0150109000
_diffrn_orient_matrix_UB_33 -0.0644242000
_diffrn_radiation_monochromator mirror
_diffrn_radiation_probe x-ray
_diffrn_radiation_type 'Cu K\a'
_diffrn_radiation_wavelength 1.54184
_diffrn_reflns_av_R_equivalents 0.0342
_diffrn_reflns_av_unetI/netI 0.0315
_diffrn_reflns_Laue_measured_fraction_full 0.991
_diffrn_reflns_Laue_measured_fraction_max 0.991
_diffrn_reflns_limit_h_max 15
_diffrn_reflns_limit_h_min -14
_diffrn_reflns_limit_k_max 14
_diffrn_reflns_limit_k_min -14
_diffrn_reflns_limit_l_max 11
_diffrn_reflns_limit_l_min -23
_diffrn_reflns_number 7703
_diffrn_reflns_point_group_measured_fraction_full 0.991
_diffrn_reflns_point_group_measured_fraction_max 0.991
_diffrn_reflns_theta_full 66.599
_diffrn_reflns_theta_max 66.599
_diffrn_reflns_theta_min 5.450
_diffrn_source 'micro-focus sealed X-ray tube'
_diffrn_source_type 'SuperNova (Cu) X-ray Source'
_exptl_absorpt_coefficient_mu 1.995
_exptl_absorpt_correction_T_max 1.00000
_exptl_absorpt_correction_T_min 0.78426
_exptl_absorpt_correction_type multi-scan
_exptl_absorpt_process_details
;
CrysAlisPro 1.171.38.43f (Rigaku Oxford Diffraction, 2015)
Empirical absorption correction using spherical harmonics,
 implemented in SCALE3 ABSPACK scaling algorithm.
;
_exptl_crystal_colour colourless
_exptl_crystal_colour_primary colourless
_exptl_crystal_density_diffrn 1.270
_exptl_crystal_description block
_exptl_crystal_F_000 1260
_exptl_crystal_size_max 0.13
_exptl_crystal_size_mid 0.12
_exptl_crystal_size_min 0.11
_refine_diff_density_max 0.785
_refine_diff_density_min -1.183
_refine_diff_density_rms 0.110
_refine_ls_extinction_method none
_refine_ls_goodness_of_fit_ref 1.108
_refine_ls_hydrogen_treatment constr
_refine_ls_matrix_type full
_refine_ls_number_parameters 224
_refine_ls_number_reflns 2743
_refine_ls_number_restraints 148
_refine_ls_restrained_S_all 1.159
_refine_ls_R_factor_all 0.0869
_refine_ls_R_factor_gt 0.0793
_refine_ls_shift/su_max 0.001
_refine_ls_shift/su_mean 0.000
_refine_ls_structure_factor_coef Fsqd
_refine_ls_weighting_details 'w=1/[\s^2^(Fo^2^)+(0.1695P)^2^+4.2907P] where P=(Fo^2^+2Fc^2^)/3'
_refine_ls_weighting_scheme calc
_refine_ls_wR_factor_gt 0.2495
_refine_ls_wR_factor_ref 0.2628
_reflns_Friedel_coverage 0.000
_reflns_number_gt 2347
_reflns_number_total 2743
_reflns_threshold_expression 'I > 2\s(I)'
_cod_data_source_file d2ce01033j2.cif
_cod_data_source_block GNPS-5
_cod_database_code 7245791
_shelx_shelxl_version_number 2018/3
_shelx_space_group_comment
;
The symmetry employed for this shelxl refinement is uniquely defined
by the following loop, which should always be used as a source of
symmetry information in preference to the above space-group names.
They are only intended as comments.
;
_shelx_estimated_absorpt_t_max 0.810
_shelx_estimated_absorpt_t_min 0.782
_reflns_odcompleteness_completeness 100.00
_reflns_odcompleteness_iscentric 1
_reflns_odcompleteness_theta 66.97
_olex2_refinement_description
;
1. Fixed Uiso
 At 1.2 times of:
  All C(H) groups, All N(H,H) groups
 At 1.5 times of:
  All C(H,H,H) groups
2. Restrained distances
 C7-C8
 1.35 with sigma of 0.02
 O5-C11 = O4-C10
 1.42 with sigma of 0.04
 O5-C2 = O4-C1
 1.42 with sigma of 0.04
 C8-C9
 1.52 with sigma of 0.02
 C7-C4
 1.52 with sigma of 0.04
3. Uiso/Uaniso restraints and constraints
Uanis(C7) \\sim Ueq, Uanis(C8) \\sim Ueq, Uanis(C9) \\sim Ueq, Uanis(C4) \\sim
Ueq: with sigma of 0.01 and sigma for terminal atoms of 0.02
Uanis(C5) \\sim Ueq, Uanis(C6) \\sim Ueq, Uanis(C1) \\sim Ueq, Uanis(C2) \\sim
Ueq, Uanis(C3) \\sim Ueq, Uanis(C4) \\sim Ueq: with sigma of 0.01 and sigma for
terminal atoms of 0.02
4. Rigid body (RIGU) restrains
 O4, O5, C4, C3, C2, C1, C6, C5, C7, C8, C9, C10, C11
 with sigma for 1-2 distances of 0.001 and sigma for 1-3 distances of 0.001
5. Others
 Fixed Sof: O4(0.5) O5(0.5) C4(0.5) C3(0.5) H3(0.5) C2(0.5) C1(0.5) C5(0.5)
 H5(0.5) C7(0.5) H7(0.5) C8(0.5) H8(0.5) C9(0.5) H9A(0.5) H9B(0.5) H9C(0.5)
 C10(0.5) H10A(0.5) H10B(0.5) H10C(0.5) C11(0.5) H11A(0.5) H11B(0.5) H11C(0.5)
6.a Riding coordinates:
 C9(H9A,H9B,H9C), C10(H10A,H10B,H10C)
6.b Aromatic/amide H refined with riding coordinates:
 C3(H3), C6(H6), C5(H5), C7(H7), C8(H8), C12(H12), C15(H15), C16(H16)
6.c Fitted hexagon refined as free rotating group:
 C4(C3,C2,C1,C6,C5)
6.d X=CH2 refined with riding coordinates:
 N1(H1A,H1B), N2(H2A,H2B), N3(H3A,H3B)
6.e Idealised Me refined as rotating group:
 C11(H11A,H11B,H11C)
;
_olex2_date_sample_data_collection 2020-09-26
_olex2_submission_special_instructions 'No special instructions were received'
_oxdiff_exptl_absorpt_empirical_details
;
Empirical correction (ABSPACK) includes:
- Absorption correction using spherical harmonics
- Frame scaling
- Detector area scaling
;
_oxdiff_exptl_absorpt_empirical_full_max 1.410
_oxdiff_exptl_absorpt_empirical_full_min 0.830

loop_
_space_group_symop_operation_xyz
'x, y, z'
'-x+1/2, -y, z+1/2'
'-x, y+1/2, -z+1/2'
'x+1/2, -y+1/2, -z'
'-x, -y, -z'
'x-1/2, y, -z-1/2'
'x, -y-1/2, z-1/2'
'-x-1/2, y-1/2, z'

loop_
_atom_site_label
_atom_site_type_symbol
_atom_site_fract_x
_atom_site_fract_y
_atom_site_fract_z
_atom_site_U_iso_or_equiv
_atom_site_adp_type
_atom_site_occupancy
_atom_site_site_symmetry_order
_atom_site_calc_flag
_atom_site_refinement_flags_posn
_atom_site_refinement_flags_adp
_atom_site_refinement_flags_occupancy
_atom_site_disorder_assembly
_atom_site_disorder_group
S1 S 1.07908(7) 0.90766(7) 0.34344(4) 0.0294(4) Uani 1 1 d . . . . .
O1 O 1.1790(2) 0.9613(2) 0.34313(13) 0.0371(7) Uani 1 1 d . . . . .
O2 O 1.0030(2) 0.9684(2) 0.30419(13) 0.0363(7) Uani 1 1 d . . . . .
O3 O 1.08605(19) 0.7940(2) 0.32224(14) 0.0341(7) Uani 1 1 d . . . . .
O4 O 0.8975(7) 0.5214(11) 0.3940(5) 0.083(2) Uani 0.5 1 d D . P A -1
O5 O 0.8002(5) 0.5079(7) 0.4531(4) 0.0657(18) Uani 0.5 1 d D . P A -1
C4 C 1.0711(4) 0.4887(5) 0.53226(16) 0.036(2) Uani 0.5 1 d DG U P A -1
C3 C 0.9650(4) 0.4937(5) 0.5258(2) 0.0327(12) Uani 0.5 1 d G U P A -1
H3 H 0.923655 0.489904 0.564322 0.039 Uiso 0.5 1 calc R U P A -1
C2 C 0.9207(3) 0.5042(5) 0.4617(2) 0.0372(19) Uani 0.5 1 d DG U P A -1
C1 C 0.9825(3) 0.5099(4) 0.40407(19) 0.0412(14) Uani 0.5 1 d DG U P A -1
C6 C 1.0886(3) 0.5050(3) 0.41055(16) 0.0405(9) Uani 1 1 d G U . A -1
H6 H 1.129945 0.508728 0.372000 0.049 Uiso 1 1 calc R U . A -1
C5 C 1.1329(3) 0.4944(4) 0.47464(19) 0.0375(13) Uani 0.5 1 d G U P A -1
H5 H 1.203854 0.491092 0.478981 0.045 Uiso 0.5 1 calc R U P A -1
C7 C 1.1407(10) 0.4782(15) 0.5966(7) 0.081(3) Uani 0.5 1 d D U P A -1
H7 H 1.118550 0.516932 0.634671 0.097 Uiso 0.5 1 calc R U P A -1
C8 C 1.2282(7) 0.4214(9) 0.6051(6) 0.060(2) Uani 0.5 1 d D U P A -1
H8 H 1.272552 0.415779 0.642056 0.072 Uiso 0.5 1 calc R U P A -1
C9 C 1.2307(16) 0.373(2) 0.5395(8) 0.125(6) Uani 0.5 1 d D U P A -1
H9A H 1.275269 0.432426 0.527816 0.188 Uiso 0.5 1 d R U P A -1
H9B H 1.271019 0.310676 0.552836 0.188 Uiso 0.5 1 d R U P A -1
H9C H 1.189329 0.353886 0.500756 0.188 Uiso 0.5 1 d R U P A -1
C10 C 0.8712(10) 0.4149(13) 0.3645(6) 0.084(3) Uani 0.5 1 d D . P A -1
H10A H 0.797880 0.418893 0.368240 0.125 Uiso 0.5 1 d R U P A -1
H10B H 0.894820 0.347113 0.383600 0.125 Uiso 0.5 1 d R U P A -1
H10C H 0.890680 0.418873 0.317430 0.125 Uiso 0.5 1 d R U P A -1
C11 C 0.7602(9) 0.3949(11) 0.4522(9) 0.085(4) Uani 0.5 1 d D . P A -1
H11A H 0.796003 0.353240 0.418198 0.127 Uiso 0.5 1 calc R U P A -1
H11B H 0.688319 0.396105 0.441693 0.127 Uiso 0.5 1 calc R U P A -1
H11C H 0.770375 0.361874 0.496061 0.127 Uiso 0.5 1 calc R U P A -1
C12 C 1.0216(3) 0.8045(3) 0.4589(2) 0.0361(9) Uani 1 1 d . . . . .
H12 H 1.033533 0.741096 0.433953 0.043 Uiso 1 1 calc R U . . .
C13 C 1.0364(3) 0.9051(3) 0.42950(19) 0.0285(8) Uani 1 1 d . . . . .
C14 C 1.0175(3) 1.0042(3) 0.46555(18) 0.0284(8) Uani 1 1 d . . . . .
C15 C 1.0311(3) 1.1099(3) 0.4371(2) 0.0375(9) Uani 1 1 d . . . . .
H15 H 1.053864 1.116204 0.392351 0.045 Uiso 1 1 calc R U . . .
C16 C 1.0116(4) 1.2022(3) 0.4734(2) 0.0425(10) Uani 1 1 d . . . . .
H16 H 1.020427 1.270403 0.453161 0.051 Uiso 1 1 calc R U . . .
C17 C 0.8500(3) 0.7381(3) 0.22440(18) 0.0330(8) Uani 1 1 d . . . . .
N1 N 0.7787(3) 0.6852(3) 0.18949(18) 0.0408(8) Uani 1 1 d . . . . .
H1A H 0.724166 0.718845 0.176557 0.049 Uiso 1 1 calc R U . . .
H1B H 0.786983 0.617156 0.179734 0.049 Uiso 1 1 calc R U . . .
N2 N 0.9344(3) 0.6861(3) 0.24354(17) 0.0376(8) Uani 1 1 d . . . . .
H2A H 0.981201 0.720324 0.265835 0.045 Uiso 1 1 calc R U . . .
H2B H 0.942272 0.618028 0.233670 0.045 Uiso 1 1 calc R U . . .
N3 N 0.8373(3) 0.8428(3) 0.23941(17) 0.0385(8) Uani 1 1 d . . . . .
H3A H 0.782768 0.876445 0.226478 0.046 Uiso 1 1 calc R U . . .
H3B H 0.883667 0.877180 0.262098 0.046 Uiso 1 1 calc R U . . .

loop_
_atom_site_aniso_label
_atom_site_aniso_U_11
_atom_site_aniso_U_22
_atom_site_aniso_U_33
_atom_site_aniso_U_23
_atom_site_aniso_U_13
_atom_site_aniso_U_12
S1 0.0330(6) 0.0200(6) 0.0352(6) -0.0018(3) -0.0006(3) 0.0000(3)
O1 0.0379(15) 0.0238(13) 0.0497(16) -0.0003(10) 0.0045(11) -0.0014(11)
O2 0.0456(15) 0.0236(12) 0.0398(15) 0.0015(10) -0.0058(11) 0.0003(11)
O3 0.0405(15) 0.0217(13) 0.0401(14) -0.0043(11) -0.0019(11) 0.0016(10)
O4 0.056(2) 0.130(6) 0.064(3) -0.005(4) -0.007(3) 0.004(3)
O5 0.045(2) 0.076(4) 0.076(4) 0.005(4) 0.001(2) -0.005(3)
C4 0.041(2) 0.024(6) 0.044(2) 0.003(3) 0.0122(17) 0.005(3)
C3 0.039(2) 0.016(3) 0.043(2) -0.002(2) 0.0144(17) 0.003(2)
C2 0.042(2) 0.019(5) 0.050(2) -0.005(3) 0.0085(16) 0.000(2)
C1 0.0499(19) 0.033(3) 0.041(3) -0.003(3) 0.0067(17) 0.002(2)
C6 0.0469(18) 0.0327(19) 0.0418(18) 0.0055(15) 0.0184(14) 0.0064(15)
C5 0.037(2) 0.028(3) 0.048(2) 0.001(2) 0.0126(16) 0.002(2)
C7 0.055(4) 0.126(8) 0.061(3) 0.014(5) 0.001(3) 0.029(5)
C8 0.040(3) 0.067(5) 0.072(4) 0.023(4) 0.007(3) 0.005(3)
C9 0.111(11) 0.165(12) 0.100(6) -0.026(7) -0.003(7) 0.049(9)
C10 0.060(6) 0.142(8) 0.049(6) -0.009(5) -0.007(5) -0.025(5)
C11 0.042(5) 0.082(5) 0.131(12) -0.004(6) 0.003(6) -0.012(4)
C12 0.046(2) 0.0179(17) 0.045(2) -0.0052(15) 0.0015(17) -0.0003(14)
C13 0.0306(18) 0.0184(16) 0.0366(18) -0.0012(13) -0.0034(15) 0.0006(12)
C14 0.0311(18) 0.0178(17) 0.0363(19) 0.0012(13) -0.0033(14) -0.0012(12)
C15 0.054(2) 0.0197(17) 0.039(2) -0.0011(15) 0.0050(17) -0.0043(15)
C16 0.065(3) 0.0167(17) 0.046(2) 0.0040(15) 0.0123(19) -0.0026(17)
C17 0.0377(19) 0.0282(18) 0.0332(18) -0.0006(14) 0.0009(15) -0.0003(15)
N1 0.0412(18) 0.0253(15) 0.056(2) -0.0096(14) -0.0107(15) 0.0050(13)
N2 0.0430(18) 0.0271(16) 0.0427(17) -0.0049(13) -0.0097(14) 0.0035(13)
N3 0.0415(18) 0.0265(16) 0.0477(18) -0.0043(13) -0.0117(15) 0.0035(12)

loop_
_atom_type_symbol
_atom_type_description
_atom_type_scat_dispersion_real
_atom_type_scat_dispersion_imag
_atom_type_scat_source
C C 0.0181 0.0091 'International Tables Vol C Tables 4.2.6.8 and 6.1.1.4'
H H 0.0000 0.0000 'International Tables Vol C Tables 4.2.6.8 and 6.1.1.4'
N N 0.0311 0.0180 'International Tables Vol C Tables 4.2.6.8 and 6.1.1.4'
O O 0.0492 0.0322 'International Tables Vol C Tables 4.2.6.8 and 6.1.1.4'
S S 0.3331 0.5567 'International Tables Vol C Tables 4.2.6.8 and 6.1.1.4'

loop_
_geom_angle_atom_site_label_1
_geom_angle_atom_site_label_2
_geom_angle_atom_site_label_3
_geom_angle
_geom_angle_site_symmetry_1
_geom_angle_site_symmetry_3
_geom_angle_publ_flag
O1 S1 O2 112.09(15) . . ?
O1 S1 C13 106.93(16) . . ?
O2 S1 C13 107.33(16) . . ?
O3 S1 O1 111.89(15) . . ?
O3 S1 O2 112.21(15) . . ?
O3 S1 C13 105.94(16) . . ?
C1 O4 C10 100.8(10) . . ?
C11 O5 C2 109.0(7) . . ?
C3 C4 C5 120.0 . . ?
C3 C4 C7 131.0(6) . . ?
C5 C4 C7 109.0(6) . . ?
C4 C3 H3 120.0 . . ?
C4 C3 C2 120.0 . . ?
C2 C3 H3 120.0 . . ?
C3 C2 O5 120.8(4) . . ?
C1 C2 O5 119.2(4) . . ?
C1 C2 C3 120.0 . . ?
O4 C1 C2 65.2(6) . . ?
O4 C1 C6 173.3(7) . . ?
C6 C1 C2 120.0 . . ?
C1 C6 H6 120.0 . . ?
C1 C6 C5 120.0 . . ?
C5 C6 H6 120.0 . . ?
C4 C5 H5 120.0 . . ?
C6 C5 C4 120.0 . . ?
C6 C5 H5 120.0 . . ?
C4 C7 H7 115.3 . . ?
C8 C7 C4 129.5(13) . . ?
C8 C7 H7 115.3 . . ?
C7 C8 H8 131.5 . . ?
C7 C8 C9 97.1(12) . . ?
C9 C8 H8 131.5 . . ?
C8 C9 H9A 85.0 . . ?
C8 C9 H9B 95.5 . . ?
C8 C9 H9C 143.8 . . ?
H9A C9 H9B 109.5 . . ?
H9A C9 H9C 109.5 . . ?
H9B C9 H9C 109.5 . . ?
O4 C10 H10A 99.1 . . ?
O4 C10 H10B 122.6 . . ?
O4 C10 H10C 105.9 . . ?
H10A C10 H10B 109.5 . . ?
H10A C10 H10C 109.5 . . ?
H10B C10 H10C 109.5 . . ?
O5 C11 H11A 109.5 . . ?
O5 C11 H11B 109.5 . . ?
O5 C11 H11C 109.5 . . ?
H11A C11 H11B 109.5 . . ?
H11A C11 H11C 109.5 . . ?
H11B C11 H11C 109.5 . . ?
C13 C12 H12 120.1 . . ?
C13 C12 C16 119.7(3) . 5_776 ?
C16 C12 H12 120.1 5_776 . ?
C12 C13 S1 117.3(3) . . ?
C12 C13 C14 121.9(3) . . ?
C14 C13 S1 120.7(3) . . ?
C13 C14 C14 117.6(4) . 5_776 ?
C15 C14 C13 123.9(3) . . ?
C15 C14 C14 118.5(4) . 5_776 ?
C14 C15 H15 119.1 . . ?
C16 C15 C14 121.8(4) . . ?
C16 C15 H15 119.1 . . ?
C12 C16 H16 119.8 5_776 . ?
C15 C16 C12 120.4(3) . 5_776 ?
C15 C16 H16 119.8 . . ?
N1 C17 N2 119.7(3) . . ?
N3 C17 N1 120.0(3) . . ?
N3 C17 N2 120.3(3) . . ?
C17 N1 H1A 120.0 . . ?
C17 N1 H1B 120.0 . . ?
H1A N1 H1B 120.0 . . ?
C17 N2 H2A 120.0 . . ?
C17 N2 H2B 120.0 . . ?
H2A N2 H2B 120.0 . . ?
C17 N3 H3A 120.0 . . ?
C17 N3 H3B 120.0 . . ?
H3A N3 H3B 120.0 . . ?

loop_
_geom_bond_atom_site_label_1
_geom_bond_atom_site_label_2
_geom_bond_distance
_geom_bond_site_symmetry_2
_geom_bond_publ_flag
S1 O1 1.459(3) . ?
S1 O2 1.459(3) . ?
S1 O3 1.453(3) . ?
S1 C13 1.778(4) . ?
O4 C1 1.135(9) . ?
O4 C10 1.465(17) . ?
O5 C2 1.580(7) . ?
O5 C11 1.476(14) . ?
C4 C3 1.3900 . ?
C4 C5 1.3900 . ?
C4 C7 1.561(14) . ?
C3 H3 0.9300 . ?
C3 C2 1.3900 . ?
C2 C1 1.3900 . ?
C1 C6 1.3900 . ?
C6 H6 0.9300 . ?
C6 C5 1.3900 . ?
C5 H5 0.9300 . ?
C7 H7 0.9300 . ?
C7 C8 1.345(13) . ?
C8 H8 0.9300 . ?
C8 C9 1.419(15) . ?
C9 H9A 0.9599 . ?
C9 H9B 0.9602 . ?
C9 H9C 0.9599 . ?
C10 H10A 0.9599 . ?
C10 H10B 0.9600 . ?
C10 H10C 0.9601 . ?
C11 H11A 0.9600 . ?
C11 H11B 0.9600 . ?
C11 H11C 0.9600 . ?
C12 H12 0.9300 . ?
C12 C13 1.371(5) . ?
C12 C16 1.400(6) 5_776 ?
C13 C14 1.424(5) . ?
C14 C14 1.431(7) 5_776 ?
C14 C15 1.419(5) . ?
C15 H15 0.9300 . ?
C15 C16 1.358(5) . ?
C16 H16 0.9300 . ?
C17 N1 1.323(5) . ?
C17 N2 1.325(5) . ?
C17 N3 1.323(5) . ?
N1 H1A 0.8600 . ?
N1 H1B 0.8600 . ?
N2 H2A 0.8600 . ?
N2 H2B 0.8600 . ?
N3 H3A 0.8600 . ?
N3 H3B 0.8600 . ?

loop_
_geom_torsion_atom_site_label_1
_geom_torsion_atom_site_label_2
_geom_torsion_atom_site_label_3
_geom_torsion_atom_site_label_4
_geom_torsion
_geom_torsion_site_symmetry_1
_geom_torsion_site_symmetry_2
_geom_torsion_site_symmetry_3
_geom_torsion_site_symmetry_4
_geom_torsion_publ_flag
S1 C13 C14 C14 179.5(3) . . . 5_776 ?
S1 C13 C14 C15 -0.3(5) . . . . ?
O1 S1 C13 C12 -117.9(3) . . . . ?
O1 S1 C13 C14 62.9(3) . . . . ?
O2 S1 C13 C12 121.7(3) . . . . ?
O2 S1 C13 C14 -57.5(3) . . . . ?
O3 S1 C13 C12 1.6(3) . . . . ?
O3 S1 C13 C14 -177.6(3) . . . . ?
O5 C2 C1 O4 5.8(8) . . . . ?
O5 C2 C1 C6 -178.9(5) . . . . ?
C4 C3 C2 O5 178.9(5) . . . . ?
C4 C3 C2 C1 0.0 . . . . ?
C4 C7 C8 C9 -3(2) . . . . ?
C3 C4 C5 C6 0.0 . . . . ?
C3 C4 C7 C8 142.1(12) . . . . ?
C3 C2 C1 O4 -175.3(8) . . . . ?
C3 C2 C1 C6 0.0 . . . . ?
C2 C1 C6 C5 0.0 . . . . ?
C1 C6 C5 C4 0.0 . . . . ?
C5 C4 C3 C2 0.0 . . . . ?
C5 C4 C7 C8 -38.5(19) . . . . ?
C7 C4 C3 C2 179.4(10) . . . . ?
C7 C4 C5 C6 -179.5(8) . . . . ?
C10 O4 C1 C2 -104.3(9) . . . . ?
C11 O5 C2 C3 -83.2(9) . . . . ?
C11 O5 C2 C1 95.7(9) . . . . ?
C12 C13 C14 C14 0.3(6) . . . 5_776 ?
C12 C13 C14 C15 -179.5(4) . . . . ?
C13 C14 C15 C16 179.7(4) . . . . ?
C14 C14 C15 C16 -0.1(7) 5_776 . . . ?
C14 C15 C16 C12 0.8(7) . . . 5_776 ?
C16 C12 C13 S1 179.8(3) 5_776 . . . ?
C16 C12 C13 C14 -1.0(6) 5_776 . . . ?
